data_1521668
loop_
_publ_author_name
'Naumov, N.G.'
'Artemkina, S.B.'
'Virovets, A.V.'
'Fedorov, V.E.'

_publ_section_title
;
 Facile transformation of isolated fragments to infinite chains in rhenium
 chalcocyanide clusters: synthesis and structure of (Pr4 N)2 M (H2 O)5
 (Re6 X8 (C N)6) . (H2 O) and (Pr4 N)2 M (H2 O)4 (Re6 S8 (C N)6) (X = S,
 Se; M = Mn, Ni)
;
_journal_name_full 'Journal of Solid State Chemistry'
_journal_page_first 195
_journal_page_last 204
_journal_volume 153
_journal_year 2000
_chemical_formula_sum 'C30 H64 N8 Ni O4 Re6 S8'
_chemical_name_systematic '((C3 H7)4 N)2 (Ni (H2 O)4) (Re6 S8 (C N)6)'
_space_group_IT_number 87
_symmetry_space_group_name_Hall '-I 4'
_symmetry_space_group_name_H-M 'I 4/m'
_cell_angle_alpha 90
_cell_angle_beta 90
_cell_angle_gamma 90
_cell_formula_units_Z 2
_cell_length_a 13.247
_cell_length_b 13.247
_cell_length_c 14.246
_cell_volume 2499.931
_citation_journal_id_ASTM JSSCBI
_cod_data_source_file Naumov_JSSCBI_2000_1953.cif
_cod_data_source_block C30H64N8Ni1O4Re6S8
_cod_original_formula_sum 'C30 H64 N8 Ni1 O4 Re6 S8'
_cod_database_code 1521668

loop_
_symmetry_equiv_pos_as_xyz
x,y,z
-y,x,z
-x,-y,z
y,-x,z
-x,-y,-z
y,-x,-z
x,y,-z
-y,x,-z
x+1/2,y+1/2,z+1/2
-y+1/2,x+1/2,z+1/2
-x+1/2,-y+1/2,z+1/2
y+1/2,-x+1/2,z+1/2
-x+1/2,-y+1/2,-z+1/2
y+1/2,-x+1/2,-z+1/2
x+1/2,y+1/2,-z+1/2
-y+1/2,x+1/2,-z+1/2

loop_
_atom_site_label
_atom_site_type_symbol
_atom_site_fract_x
_atom_site_fract_y
_atom_site_fract_z
_atom_site_occupancy
_atom_site_U_iso_or_equiv
Ni1 Ni+2 0 0 0.5 1 0.0
C1 C 0 0 0.273 1 0.0
C5 C 0.3763 0.2459 0.1625 1 0.0
C4 C 0.4023 0.1658 0.2329 1 0.0
N1 N-1 0 0 0.3571 1 0.0
S1 S-2 0.1665 0.0689 0.1193 1 0.0
N3 N-3 0.5 0 0.25 1 0.0
C2 C 0.1172 0.2752 0 1 0.0
O1 O-2 0.1464 0.0689 0.5 1 0.0
Re2 Re+3 0.0531 0.1283 0 1 0.0
N2 N-1 0.1554 0.3515 0 1 0.0
C3 C 0.4544 0.0794 0.1851 1 0.0
Re1 Re+3 0 0 0.1286 1 0.0
